data_7230823
loop_
_publ_author_name
'Lisac, Katarina'
'Cin\<ci\'c, Dominik'

_publ_section_title
;
 Simple design for metal-based halogen-bonded cocrystals utilizing the
 M--Cl&#x22EF;I motif
;
_journal_issue 39
_journal_name_full CrystEngComm
_journal_page_first 5955
_journal_paper_doi 10.1039/C8CE00754C
_journal_volume 20
_journal_year 2018
_chemical_formula_moiety 'C20 H16 Cl2 Co N4, 2(C4 F8 I2)'
_chemical_formula_sum 'C28 H16 Cl2 Co F16 I4 N4'
_chemical_formula_weight 1349.88
_space_group_crystal_system orthorhombic
_space_group_IT_number 61
_space_group_name_Hall '-P 2ac 2ab'
_space_group_name_H-M_alt 'P b c a'
_symmetry_space_group_name_Hall '-P 2ac 2ab'
_symmetry_space_group_name_H-M 'P b c a'
_atom_sites_solution_hydrogens geom
_audit_creation_method SHELXL-2014/7
_audit_update_record
;
2018-05-07 deposited with the CCDC.
2018-06-05 downloaded from the CCDC.
;
_cell_angle_alpha 90
_cell_angle_beta 90
_cell_angle_gamma 90
_cell_formula_units_Z 8
_cell_length_a 28.625(5)
_cell_length_b 16.4514(14)
_cell_length_c 16.8783(10)
_cell_measurement_reflns_used 15714
_cell_measurement_temperature 295
_cell_measurement_theta_max 36.5686
_cell_measurement_theta_min 3.6779
_cell_volume 7948.4(16)
_computing_structure_refinement 'SHELXL-2014/7 (Sheldrick, 2014)'
_diffrn_ambient_temperature 295
_diffrn_detector_area_resol_mean 16.3426
_diffrn_measured_fraction_theta_full 0.997
_diffrn_measured_fraction_theta_max 0.997
_diffrn_measurement_device_type 'Xcalibur, Sapphire3'
_diffrn_radiation_type MoK\a
_diffrn_radiation_wavelength 0.71073
_diffrn_reflns_av_R_equivalents 0.0944
_diffrn_reflns_av_unetI/netI 0.0676
_diffrn_reflns_Laue_measured_fraction_full 0.997
_diffrn_reflns_Laue_measured_fraction_max 0.997
_diffrn_reflns_limit_h_max 34
_diffrn_reflns_limit_h_min -34
_diffrn_reflns_limit_k_max 19
_diffrn_reflns_limit_k_min -19
_diffrn_reflns_limit_l_max 20
_diffrn_reflns_limit_l_min -20
_diffrn_reflns_number 90670
_diffrn_reflns_point_group_measured_fraction_full 0.997
_diffrn_reflns_point_group_measured_fraction_max 0.997
_diffrn_reflns_theta_full 25.000
_diffrn_reflns_theta_max 25.000
_diffrn_reflns_theta_min 3.733
_diffrn_source 'Enhance (Mo) X-ray Source'
_exptl_absorpt_coefficient_mu 3.776
_exptl_absorpt_correction_T_max 1.00000
_exptl_absorpt_correction_T_min 0.71094
_exptl_absorpt_correction_type multi-scan
_exptl_absorpt_process_details
;
CrysAlis RED, Oxford Diffraction Ltd.,
Version 1.171.32.29 (release 10-06-2008 CrysAlis171 .NET)
(compiled Jun 10 2008,16:49:55)
Empirical absorption correction using spherical harmonics,
 implemented in SCALE3 ABSPACK scaling algorithm.
;
_exptl_crystal_colour red
_exptl_crystal_density_diffrn 2.256
_exptl_crystal_description prism
_exptl_crystal_F_000 5032
_exptl_crystal_size_max 0.30
_exptl_crystal_size_mid 0.23
_exptl_crystal_size_min 0.15
_refine_diff_density_max 0.915
_refine_diff_density_min -0.514
_refine_diff_density_rms 0.110
_refine_ls_extinction_method none
_refine_ls_goodness_of_fit_ref 0.800
_refine_ls_hydrogen_treatment constr
_refine_ls_matrix_type full
_refine_ls_number_parameters 496
_refine_ls_number_reflns 6968
_refine_ls_number_restraints 0
_refine_ls_restrained_S_all 0.800
_refine_ls_R_factor_all 0.0671
_refine_ls_R_factor_gt 0.0328
_refine_ls_shift/su_max 0.002
_refine_ls_shift/su_mean 0.000
_refine_ls_structure_factor_coef Fsqd
_refine_ls_weighting_details 'w=1/[\s^2^(Fo^2^)+(0.0334P)^2^] where P=(Fo^2^+2Fc^2^)/3'
_refine_ls_weighting_scheme calc
_refine_ls_wR_factor_gt 0.0623
_refine_ls_wR_factor_ref 0.0665
_reflns_Friedel_coverage 0.000
_reflns_number_gt 4158
_reflns_number_total 6968
_reflns_threshold_expression 'I > 2\s(I)'
_cod_data_source_file c8ce00754c2.cif
_cod_data_source_block shelx
_cod_depositor_comments 'Adding full bibliography for 7230823--7230834.cif.'
_cod_original_cell_volume 7948.4(15)
_cod_database_code 7230823
_shelx_shelxl_version_number 2014/7
_shelx_space_group_comment
;
The symmetry employed for this shelxl refinement is uniquely defined
by the following loop, which should always be used as a source of
symmetry information in preference to the above space-group names.
They are only intended as comments.
;

loop_
_space_group_symop_operation_xyz
'x, y, z'
'-x+1/2, -y, z+1/2'
'-x, y+1/2, -z+1/2'
'x+1/2, -y+1/2, -z'
'-x, -y, -z'
'x-1/2, y, -z-1/2'
'x, -y-1/2, z-1/2'
'-x-1/2, y-1/2, z'

loop_
_atom_site_label
_atom_site_type_symbol
_atom_site_fract_x
_atom_site_fract_y
_atom_site_fract_z
_atom_site_U_iso_or_equiv
_atom_site_adp_type
_atom_site_occupancy
_atom_site_site_symmetry_order
_atom_site_calc_flag
_atom_site_refinement_flags_posn
_atom_site_refinement_flags_adp
I2 I 0.38672(2) 0.11085(2) 0.75522(2) 0.04197(11) Uani 1 1 d . .
I1 I 0.61080(2) 0.35653(3) 0.71024(2) 0.04601(12) Uani 1 1 d . .
I3 I 0.59338(2) -0.00913(3) 0.83978(2) 0.04830(12) Uani 1 1 d . .
I4 I 0.38411(2) 0.04627(3) 0.39957(2) 0.05130(13) Uani 1 1 d . .
Co1 Co 0.75177(2) 0.39725(4) 0.82838(4) 0.02790(18) Uani 1 1 d . .
Cl2 Cl 0.81423(4) 0.44769(9) 0.74518(8) 0.0374(3) Uani 1 1 d . .
Cl1 Cl 0.69242(4) 0.47481(9) 0.75959(8) 0.0378(4) Uani 1 1 d . .
F5 F 0.49666(11) 0.1315(2) 0.7258(2) 0.0572(10) Uani 1 1 d . .
F4 F 0.49774(11) 0.3428(2) 0.7372(2) 0.0638(11) Uani 1 1 d . .
F6 F 0.46319(12) 0.2151(2) 0.64515(19) 0.0623(11) Uani 1 1 d . .
F12 F 0.52571(13) -0.0911(2) 0.9700(2) 0.0685(11) Uani 1 1 d . .
F3 F 0.53439(12) 0.2539(2) 0.8088(2) 0.0640(11) Uani 1 1 d . .
F8 F 0.41281(12) 0.2795(2) 0.7621(3) 0.0785(13) Uani 1 1 d . .
F7 F 0.44912(12) 0.2082(3) 0.8502(2) 0.0743(13) Uani 1 1 d . .
N3 N 0.80362(14) 0.3412(3) 0.9028(2) 0.0307(11) Uani 1 1 d . .
N1 N 0.69934(15) 0.3318(3) 0.8937(3) 0.0374(12) Uani 1 1 d . .
N2 N 0.74130(14) 0.2899(3) 0.7596(2) 0.0315(11) Uani 1 1 d . .
N4 N 0.76368(14) 0.4854(3) 0.9201(2) 0.0315(11) Uani 1 1 d . .
F9 F 0.53209(16) 0.1102(3) 0.9101(3) 0.0955(16) Uani 1 1 d . .
F14 F 0.49654(13) 0.0286(3) 0.4017(2) 0.0904(15) Uani 1 1 d . .
F1 F 0.57690(13) 0.1956(3) 0.6756(3) 0.1028(17) Uani 1 1 d . .
F13 F 0.46654(14) -0.0767(3) 0.4564(3) 0.0913(14) Uani 1 1 d . .
F2 F 0.54176(14) 0.2856(3) 0.6056(2) 0.1042(18) Uani 1 1 d . .
F11 F 0.56107(14) 0.0140(3) 1.0222(2) 0.0924(14) Uani 1 1 d . .
F10 F 0.49214(14) 0.0090(3) 0.8549(3) 0.1005(16) Uani 1 1 d . .
C15 C 0.81817(17) 0.3856(3) 0.9651(3) 0.0313(13) Uani 1 1 d . .
C12 C 0.8596(2) 0.2392(4) 0.9343(4) 0.0479(16) Uani 1 1 d . .
H12 H 0.8726 0.1886 0.9234 0.057 Uiso 1 1 calc R U
C11 C 0.82449(19) 0.2699(4) 0.8880(3) 0.0422(15) Uani 1 1 d . .
H11 H 0.8147 0.2398 0.8444 0.051 Uiso 1 1 calc R U
C6 C 0.71089(18) 0.2343(3) 0.7901(3) 0.0315(13) Uani 1 1 d . .
C10 C 0.76413(18) 0.2709(3) 0.6935(3) 0.0347(14) Uani 1 1 d . .
H10 H 0.7852 0.3082 0.6727 0.042 Uiso 1 1 calc R U
C23 C 0.4779(2) 0.2048(4) 0.7197(4) 0.0416(16) Uani 1 1 d . .
C16 C 0.79397(18) 0.4638(3) 0.9768(3) 0.0327(14) Uani 1 1 d . .
C13 C 0.8751(2) 0.2846(4) 0.9971(3) 0.0490(17) Uani 1 1 d . .
H13 H 0.8995 0.2658 1.0286 0.059 Uiso 1 1 calc R U
C14 C 0.85449(19) 0.3582(4) 1.0133(3) 0.0442(16) Uani 1 1 d . .
H14 H 0.8646 0.3894 1.0560 0.053 Uiso 1 1 calc R U
C1 C 0.6778(2) 0.3576(4) 0.9594(4) 0.0512(17) Uani 1 1 d . .
H1 H 0.6867 0.4074 0.9808 0.061 Uiso 1 1 calc R U
C22 C 0.51627(19) 0.2682(4) 0.7379(4) 0.0406(15) Uani 1 1 d . .
C5 C 0.6867(2) 0.2594(4) 0.8632(3) 0.0390(15) Uani 1 1 d . .
C9 C 0.7578(2) 0.1981(4) 0.6546(3) 0.0492(17) Uani 1 1 d . .
H9 H 0.7733 0.1877 0.6072 0.059 Uiso 1 1 calc R U
C24 C 0.4350(2) 0.2096(4) 0.7743(4) 0.0482(17) Uani 1 1 d . .
C20 C 0.7416(2) 0.5562(4) 0.9275(3) 0.0427(16) Uani 1 1 d . .
H20 H 0.7209 0.5717 0.8878 0.051 Uiso 1 1 calc R U
C17 C 0.8022(2) 0.5126(4) 1.0423(4) 0.0577(19) Uani 1 1 d . .
H17 H 0.8238 0.4970 1.0805 0.069 Uiso 1 1 calc R U
C8 C 0.7286(2) 0.1417(4) 0.6864(4) 0.0549(18) Uani 1 1 d . .
H8 H 0.7247 0.0915 0.6620 0.066 Uiso 1 1 calc R U
C7 C 0.7050(2) 0.1597(4) 0.7551(4) 0.0486(16) Uani 1 1 d . .
H7 H 0.6851 0.1216 0.7778 0.058 Uiso 1 1 calc R U
F15 F 0.4500(2) 0.1246(4) 0.5025(5) 0.185(4) Uani 1 1 d . .
F16 F 0.41937(17) 0.0207(6) 0.5571(3) 0.184(4) Uani 1 1 d . .
C19 C 0.7478(2) 0.6073(4) 0.9908(4) 0.0502(17) Uani 1 1 d . .
H19 H 0.7319 0.6565 0.9937 0.060 Uiso 1 1 calc R U
C21 C 0.5581(2) 0.2690(5) 0.6778(4) 0.0544(18) Uani 1 1 d . .
C2 C 0.6432(2) 0.3144(5) 0.9969(4) 0.069(2) Uani 1 1 d . .
H2 H 0.6290 0.3345 1.0424 0.083 Uiso 1 1 calc R U
C26 C 0.5219(2) -0.0114(4) 0.9754(4) 0.0506(17) Uani 1 1 d . .
C28 C 0.4801(2) -0.0002(5) 0.4693(4) 0.0512(18) Uani 1 1 d . .
C18 C 0.7783(2) 0.5838(5) 1.0500(4) 0.073(2) Uani 1 1 d . .
H18 H 0.7824 0.6161 1.0947 0.087 Uiso 1 1 calc R U
C3 C 0.6303(2) 0.2422(5) 0.9660(5) 0.076(2) Uani 1 1 d . .
H3 H 0.6067 0.2118 0.9895 0.091 Uiso 1 1 calc R U
C4 C 0.6525(2) 0.2141(4) 0.8995(4) 0.062(2) Uani 1 1 d . .
H4 H 0.6443 0.1638 0.8786 0.074 Uiso 1 1 calc R U
C25 C 0.5303(3) 0.0305(5) 0.8999(5) 0.071(2) Uani 1 1 d . .
C27 C 0.4358(3) 0.0464(7) 0.4899(5) 0.089(3) Uani 1 1 d . .

loop_
_atom_site_aniso_label
_atom_site_aniso_U_11
_atom_site_aniso_U_22
_atom_site_aniso_U_33
_atom_site_aniso_U_23
_atom_site_aniso_U_13
_atom_site_aniso_U_12
I2 0.0389(2) 0.0458(2) 0.0412(2) 0.0011(2) 0.00374(19) -0.00897(19)
I1 0.0343(2) 0.0482(3) 0.0555(3) 0.0051(2) -0.0024(2) -0.0070(2)
I3 0.0431(2) 0.0516(3) 0.0502(3) 0.0017(2) 0.0089(2) 0.0013(2)
I4 0.0422(2) 0.0652(3) 0.0465(2) -0.0078(2) -0.0116(2) 0.0134(2)
Co1 0.0251(4) 0.0296(4) 0.0289(4) -0.0013(4) 0.0002(3) 0.0000(3)
Cl2 0.0300(7) 0.0425(9) 0.0395(8) 0.0032(7) 0.0067(6) -0.0037(6)
Cl1 0.0270(7) 0.0391(9) 0.0472(9) 0.0001(7) -0.0054(6) 0.0039(6)
F5 0.045(2) 0.043(2) 0.084(3) -0.009(2) 0.0164(19) -0.0030(17)
F4 0.039(2) 0.042(2) 0.110(3) -0.010(2) 0.009(2) -0.0047(17)
F6 0.055(2) 0.090(3) 0.043(2) 0.003(2) -0.0042(18) -0.028(2)
F12 0.078(3) 0.043(3) 0.084(3) 0.008(2) 0.034(2) 0.010(2)
F3 0.063(2) 0.085(3) 0.044(2) 0.011(2) -0.0134(19) -0.027(2)
F8 0.048(2) 0.047(3) 0.140(4) -0.017(3) 0.019(2) 0.0015(19)
F7 0.055(2) 0.125(4) 0.043(2) -0.031(2) 0.0156(19) -0.032(2)
N3 0.025(2) 0.040(3) 0.027(3) 0.000(2) 0.002(2) 0.004(2)
N1 0.031(3) 0.041(3) 0.040(3) 0.002(3) 0.003(2) -0.001(2)
N2 0.032(3) 0.032(3) 0.030(3) -0.002(2) -0.001(2) 0.004(2)
N4 0.030(3) 0.033(3) 0.031(3) 0.000(2) -0.002(2) -0.004(2)
F9 0.119(4) 0.045(3) 0.123(4) 0.014(3) 0.061(3) 0.018(3)
F14 0.057(2) 0.168(5) 0.047(3) 0.019(3) -0.015(2) 0.018(3)
F1 0.055(3) 0.062(3) 0.192(5) -0.044(3) 0.047(3) -0.009(2)
F13 0.086(3) 0.070(3) 0.118(4) -0.027(3) -0.056(3) 0.022(3)
F2 0.069(3) 0.193(6) 0.050(3) -0.002(3) 0.003(2) -0.064(3)
F11 0.078(3) 0.136(4) 0.063(3) -0.018(3) -0.014(2) 0.027(3)
F10 0.047(2) 0.154(5) 0.100(4) -0.017(3) -0.015(2) 0.011(3)
C15 0.028(3) 0.041(4) 0.025(3) 0.006(3) -0.002(3) 0.002(3)
C12 0.043(4) 0.048(4) 0.053(4) 0.011(4) -0.002(3) 0.009(3)
C11 0.040(4) 0.047(4) 0.040(4) -0.008(3) -0.003(3) 0.008(3)
C6 0.033(3) 0.027(4) 0.034(3) 0.006(3) -0.006(3) 0.002(3)
C10 0.039(3) 0.036(4) 0.030(3) -0.007(3) 0.005(3) -0.005(3)
C23 0.043(4) 0.043(4) 0.039(4) -0.009(3) -0.001(3) -0.006(3)
C16 0.032(3) 0.040(4) 0.026(3) 0.003(3) 0.000(3) -0.004(3)
C13 0.039(4) 0.070(5) 0.038(4) 0.004(4) -0.013(3) 0.010(3)
C14 0.047(4) 0.054(5) 0.032(3) -0.002(3) -0.002(3) 0.003(3)
C1 0.048(4) 0.059(5) 0.047(4) -0.005(4) 0.020(3) -0.010(3)
C22 0.034(3) 0.037(4) 0.051(4) -0.006(3) -0.006(3) -0.001(3)
C5 0.045(4) 0.034(4) 0.038(4) 0.004(3) -0.002(3) 0.001(3)
C9 0.061(4) 0.048(5) 0.038(4) -0.010(3) 0.011(3) 0.006(3)
C24 0.045(4) 0.041(4) 0.058(5) -0.011(3) 0.011(3) -0.008(3)
C20 0.050(4) 0.036(4) 0.043(4) -0.006(3) 0.006(3) 0.003(3)
C17 0.059(4) 0.070(5) 0.044(4) -0.023(4) -0.014(3) 0.015(4)
C8 0.070(5) 0.033(4) 0.062(5) -0.015(4) 0.006(4) -0.003(4)
C7 0.052(4) 0.037(4) 0.057(4) 0.005(4) 0.004(4) -0.005(3)
F15 0.132(5) 0.173(6) 0.251(9) -0.159(6) -0.134(6) 0.101(5)
F16 0.079(4) 0.436(13) 0.038(3) -0.002(5) -0.001(3) 0.104(5)
C19 0.058(4) 0.041(4) 0.052(4) -0.016(4) -0.002(4) 0.012(3)
C21 0.034(4) 0.071(5) 0.058(5) 0.000(4) 0.002(3) -0.010(3)
C2 0.072(5) 0.072(6) 0.063(5) -0.011(4) 0.041(4) -0.022(4)
C26 0.047(4) 0.048(5) 0.057(5) 0.004(4) 0.004(3) 0.004(3)
C28 0.042(4) 0.071(5) 0.040(4) -0.020(4) -0.010(3) 0.018(4)
C18 0.079(5) 0.077(6) 0.063(5) -0.033(4) -0.013(4) 0.015(5)
C3 0.064(5) 0.084(6) 0.080(5) 0.001(5) 0.045(4) -0.025(4)
C4 0.070(5) 0.045(5) 0.070(5) -0.002(4) 0.023(4) -0.022(4)
C25 0.064(5) 0.068(6) 0.080(6) 0.011(5) 0.027(5) 0.006(4)
C27 0.076(6) 0.135(9) 0.056(6) -0.044(6) -0.044(5) 0.058(6)

loop_
_atom_type_symbol
_atom_type_description
_atom_type_scat_dispersion_real
_atom_type_scat_dispersion_imag
_atom_type_scat_source
C C 0.0033 0.0016 'International Tables Vol C Tables 4.2.6.8 and 6.1.1.4'
H H 0.0000 0.0000 'International Tables Vol C Tables 4.2.6.8 and 6.1.1.4'
N N 0.0061 0.0033 'International Tables Vol C Tables 4.2.6.8 and 6.1.1.4'
F F 0.0171 0.0103 'International Tables Vol C Tables 4.2.6.8 and 6.1.1.4'
Cl Cl 0.1484 0.1585 'International Tables Vol C Tables 4.2.6.8 and 6.1.1.4'
Co Co 0.3494 0.9721 'International Tables Vol C Tables 4.2.6.8 and 6.1.1.4'
I I -0.4742 1.8119 'International Tables Vol C Tables 4.2.6.8 and 6.1.1.4'

loop_
_geom_angle_atom_site_label_1
_geom_angle_atom_site_label_2
_geom_angle_atom_site_label_3
_geom_angle
_geom_angle_site_symmetry_3
N2 Co1 N4 166.57(17) .
N2 Co1 N3 93.43(17) .
N4 Co1 N3 76.08(17) .
N2 Co1 N1 76.52(18) .
N4 Co1 N1 94.54(17) .
N3 Co1 N1 88.14(16) .
N2 Co1 Cl2 94.12(12) .
N4 Co1 Cl2 93.98(12) .
N3 Co1 Cl2 88.62(11) .
N1 Co1 Cl2 169.88(14) .
N2 Co1 Cl1 94.39(11) .
N4 Co1 Cl1 95.80(12) .
N3 Co1 Cl1 171.75(13) .
N1 Co1 Cl1 91.15(12) .
Cl2 Co1 Cl1 93.41(5) .
C11 N3 C15 118.8(5) .
C11 N3 Co1 125.1(4) .
C15 N3 Co1 115.9(3) .
C1 N1 C5 118.3(5) .
C1 N1 Co1 126.0(4) .
C5 N1 Co1 115.7(4) .
C10 N2 C6 118.1(5) .
C10 N2 Co1 125.6(4) .
C6 N2 Co1 116.1(3) .
C20 N4 C16 118.2(5) .
C20 N4 Co1 125.6(4) .
C16 N4 Co1 116.0(4) .
N3 C15 C14 120.8(5) .
N3 C15 C16 115.6(4) .
C14 C15 C16 123.6(5) .
C11 C12 C13 118.5(6) .
C11 C12 H12 120.7 .
C13 C12 H12 120.7 .
N3 C11 C12 123.0(6) .
N3 C11 H11 118.5 .
C12 C11 H11 118.5 .
N2 C6 C7 121.1(5) .
N2 C6 C5 115.3(5) .
C7 C6 C5 123.6(5) .
N2 C10 C9 122.7(5) .
N2 C10 H10 118.6 .
C9 C10 H10 118.6 .
F5 C23 F6 108.5(5) .
F5 C23 C24 108.9(5) .
F6 C23 C24 107.9(5) .
F5 C23 C22 108.0(5) .
F6 C23 C22 109.0(5) .
C24 C23 C22 114.4(5) .
N4 C16 C17 121.7(5) .
N4 C16 C15 116.1(5) .
C17 C16 C15 122.2(5) .
C12 C13 C14 119.7(5) .
C12 C13 H13 120.2 .
C14 C13 H13 120.2 .
C13 C14 C15 119.3(6) .
C13 C14 H14 120.4 .
C15 C14 H14 120.4 .
N1 C1 C2 123.3(6) .
N1 C1 H1 118.3 .
C2 C1 H1 118.3 .
F3 C22 F4 109.0(5) .
F3 C22 C23 109.8(5) .
F4 C22 C23 109.6(5) .
F3 C22 C21 106.6(5) .
F4 C22 C21 106.8(5) .
C23 C22 C21 114.8(5) .
N1 C5 C4 120.0(5) .
N1 C5 C6 116.2(5) .
C4 C5 C6 123.7(6) .
C8 C9 C10 119.0(6) .
C8 C9 H9 120.5 .
C10 C9 H9 120.5 .
F8 C24 F7 107.8(5) .
F8 C24 C23 109.5(5) .
F7 C24 C23 109.4(5) .
F8 C24 I2 108.8(4) .
F7 C24 I2 108.8(4) .
C23 C24 I2 112.5(4) .
N4 C20 C19 123.3(6) .
N4 C20 H20 118.4 .
C19 C20 H20 118.4 .
C18 C17 C16 119.3(6) .
C18 C17 H17 120.4 .
C16 C17 H17 120.4 .
C9 C8 C7 119.2(6) .
C9 C8 H8 120.4 .
C7 C8 H8 120.4 .
C6 C7 C8 119.7(6) .
C6 C7 H7 120.2 .
C8 C7 H7 120.2 .
C20 C19 C18 118.2(6) .
C20 C19 H19 120.9 .
C18 C19 H19 120.9 .
F1 C21 F2 107.7(6) .
F1 C21 C22 108.7(5) .
F2 C21 C22 108.9(5) .
F1 C21 I1 109.4(4) .
F2 C21 I1 109.9(4) .
C22 C21 I1 112.1(4) .
C3 C2 C1 118.4(6) .
C3 C2 H2 120.8 .
C1 C2 H2 120.8 .
F12 C26 F11 105.2(5) .
F12 C26 C25 113.1(6) .
F11 C26 C25 102.3(6) .
F12 C26 C26 110.2(7) 5_657
F11 C26 C26 105.4(7) 5_657
C25 C26 C26 119.0(7) 5_657
F14 C28 F13 107.5(5) .
F14 C28 C27 108.4(6) .
F13 C28 C27 105.7(6) .
F14 C28 C28 108.4(7) 5_656
F13 C28 C28 109.1(7) 5_656
C27 C28 C28 117.4(7) 5_656
C17 C18 C19 119.2(6) .
C17 C18 H18 120.4 .
C19 C18 H18 120.4 .
C2 C3 C4 119.2(6) .
C2 C3 H3 120.4 .
C4 C3 H3 120.4 .
C3 C4 C5 120.8(6) .
C3 C4 H4 119.6 .
C5 C4 H4 119.6 .
F9 C25 F10 111.0(6) .
F9 C25 C26 111.0(7) .
F10 C25 C26 103.1(6) .
F9 C25 I3 109.0(5) .
F10 C25 I3 109.0(5) .
C26 C25 I3 113.6(5) .
F16 C27 F15 106.2(7) .
F16 C27 C28 109.8(7) .
F15 C27 C28 105.2(8) .
F16 C27 I4 112.0(7) .
F15 C27 I4 108.6(6) .
C28 C27 I4 114.5(5) .

loop_
_geom_bond_atom_site_label_1
_geom_bond_atom_site_label_2
_geom_bond_distance
_geom_bond_site_symmetry_2
I2 C24 2.158(6) .
I1 C21 2.155(6) .
I3 C25 2.172(7) .
I4 C27 2.124(6) .
Co1 N2 2.134(4) .
Co1 N4 2.149(4) .
Co1 N3 2.151(4) .
Co1 N1 2.152(4) .
Co1 Cl2 2.4201(14) .
Co1 Cl1 2.4213(15) .
F5 C23 1.325(6) .
F4 C22 1.336(6) .
F6 C23 1.337(6) .
F12 C26 1.319(7) .
F3 C22 1.325(6) .
F8 C24 1.329(7) .
F7 C24 1.343(7) .
N3 C11 1.341(7) .
N3 C15 1.347(6) .
N1 C1 1.338(7) .
N1 C5 1.347(7) .
N2 C10 1.331(6) .
N2 C6 1.364(6) .
N4 C20 1.330(7) .
N4 C16 1.340(6) .
F9 C25 1.323(8) .
F14 C28 1.322(7) .
F1 C21 1.322(7) .
F13 C28 1.334(7) .
F2 C21 1.335(7) .
F11 C26 1.435(7) .
F10 C25 1.375(8) .
C15 C14 1.395(7) .
C15 C16 1.475(7) .
C12 C11 1.369(7) .
C12 C13 1.372(8) .
C12 H12 0.9300 .
C11 H11 0.9300 .
C6 C7 1.371(7) .
C6 C5 1.474(7) .
C10 C9 1.377(7) .
C10 H10 0.9300 .
C23 C24 1.537(8) .
C23 C22 1.546(7) .
C16 C17 1.386(7) .
C13 C14 1.374(8) .
C13 H13 0.9300 .
C14 H14 0.9300 .
C1 C2 1.372(8) .
C1 H1 0.9300 .
C22 C21 1.569(8) .
C5 C4 1.375(8) .
C9 C8 1.360(8) .
C9 H9 0.9300 .
C20 C19 1.371(7) .
C20 H20 0.9300 .
C17 C18 1.362(8) .
C17 H17 0.9300 .
C8 C7 1.375(8) .
C8 H8 0.9300 .
C7 H7 0.9300 .
F15 C27 1.366(11) .
F16 C27 1.298(11) .
C19 C18 1.383(8) .
C19 H19 0.9300 .
C2 C3 1.350(9) .
C2 H2 0.9300 .
C26 C25 1.469(9) .
C26 C26 1.548(12) 5_657
C28 C27 1.522(9) .
C28 C28 1.542(11) 5_656
C18 H18 0.9300 .
C3 C4 1.368(8) .
C3 H3 0.9300 .
C4 H4 0.9300 .
